data_4086276
loop_
_publ_author_name
'Horak, Kyle T.'
'Lin, Sibo'
'Rittle, Jonathan'
'Agapie, Theodor'

_publ_section_title
;
 Heterometallic Effects in Trinuclear Complexes Supported byp-Terphenyl
 Diphosphine Ligands
;
_journal_issue 18
_journal_name_full Organometallics
_journal_page_first 4429
_journal_paper_doi 10.1021/acs.organomet.5b00579
_journal_volume 34
_journal_year 2015
_chemical_formula_moiety 'C17 H20 Fe0.5 O2 P Pd'
_chemical_formula_sum 'C17 H20 Fe0.5 O2 P Pd'
_chemical_formula_weight 421.62
_chemical_name_systematic
;
 ?
;
_space_group_crystal_system orthorhombic
_space_group_IT_number 18
_space_group_name_Hall 'P 2 2ab'
_space_group_name_H-M_alt 'P 21 21 2'
_symmetry_space_group_name_Hall 'P 2 2ab'
_symmetry_space_group_name_H-M 'P 21 21 2'
_atom_sites_solution_hydrogens geom
_audit_creation_date 2015-03-12
_audit_creation_method
;
Olex2 1.2
(compiled 2015.01.26 svn.r3150 for OlexSys, GUI svn.r4998)
;
_cell_angle_alpha 90
_cell_angle_beta 90
_cell_angle_gamma 90
_cell_formula_units_Z 4
_cell_length_a 11.4622(6)
_cell_length_b 13.3606(7)
_cell_length_c 11.1153(5)
_cell_measurement_reflns_used 9003
_cell_measurement_temperature 100
_cell_measurement_theta_max 30.57
_cell_measurement_theta_min 2.97
_cell_volume 1702.22(15)
_computing_molecular_graphics 'Olex2 (Dolomanov et al., 2009)'
_computing_publication_material 'Olex2 (Dolomanov et al., 2009)'
_computing_structure_refinement 'XL (Sheldrick, 2008)'
_diffrn_ambient_temperature 100
_diffrn_measured_fraction_theta_full 0.998
_diffrn_measured_fraction_theta_max 0.999
_diffrn_measurement_device_type 'Bruker APEX-II CCD'
_diffrn_measurement_method '\f and \w scans'
_diffrn_radiation_type MoK\a
_diffrn_radiation_wavelength 0.71073
_diffrn_reflns_av_R_equivalents 0.0320
_diffrn_reflns_av_unetI/netI 0.0127
_diffrn_reflns_Laue_measured_fraction_full 0.998
_diffrn_reflns_Laue_measured_fraction_max 0.999
_diffrn_reflns_limit_h_max 16
_diffrn_reflns_limit_h_min -16
_diffrn_reflns_limit_k_max 19
_diffrn_reflns_limit_k_min -19
_diffrn_reflns_limit_l_max 15
_diffrn_reflns_limit_l_min -15
_diffrn_reflns_number 73484
_diffrn_reflns_point_group_measured_fraction_full 0.999
_diffrn_reflns_point_group_measured_fraction_max 0.999
_diffrn_reflns_theta_full 25.242
_diffrn_reflns_theta_max 30.581
_diffrn_reflns_theta_min 1.832
_diffrn_standards_number 0
_exptl_absorpt_coefficient_mu 1.595
_exptl_absorpt_correction_T_max 0.7461
_exptl_absorpt_correction_T_min 0.6621
_exptl_absorpt_correction_type multi-scan
_exptl_absorpt_process_details
;
SADABS-2012/1 (Bruker,2012) was used for absorption correction.
wR2(int) was 0.0605 before and 0.0499 after correction.
The Ratio of minimum to maximum transmission is 0.8874.
The \l/2 correction factor is 0.0015.
;
_exptl_crystal_colour red
_exptl_crystal_colour_primary red
_exptl_crystal_density_diffrn 1.645
_exptl_crystal_description block
_exptl_crystal_F_000 848
_exptl_crystal_size_max 0.442
_exptl_crystal_size_mid 0.388
_exptl_crystal_size_min 0.271
_refine_diff_density_max 0.297
_refine_diff_density_min -1.281
_refine_diff_density_rms 0.062
_refine_ls_abs_structure_details
;
 Flack x determined using 2236 quotients [(I+)-(I-)]/[(I+)+(I-)]
 (Parsons and Flack (2004), Acta Cryst. A60, s61).
;
_refine_ls_abs_structure_Flack 0.004(4)
_refine_ls_extinction_method none
_refine_ls_goodness_of_fit_ref 1.172
_refine_ls_hydrogen_treatment constr
_refine_ls_matrix_type full
_refine_ls_number_parameters 199
_refine_ls_number_reflns 5225
_refine_ls_number_restraints 0
_refine_ls_restrained_S_all 1.172
_refine_ls_R_factor_all 0.0150
_refine_ls_R_factor_gt 0.0142
_refine_ls_shift/su_max 0.001
_refine_ls_shift/su_mean 0.000
_refine_ls_structure_factor_coef Fsqd
_refine_ls_weighting_details 'w=1/[\s^2^(Fo^2^)+(0.0123P)^2^+0.6500P] where P=(Fo^2^+2Fc^2^)/3'
_refine_ls_weighting_scheme calc
_refine_ls_wR_factor_gt 0.0352
_refine_ls_wR_factor_ref 0.0362
_reflns_Friedel_coverage 0.774
_reflns_Friedel_fraction_full 1.000
_reflns_Friedel_fraction_max 1.000
_reflns_number_gt 5135
_reflns_number_total 5225
_reflns_threshold_expression 'I > 2\s(I)'
_cod_data_source_file om5b00579_si_002.cif
_cod_data_source_block kth09
_cod_original_formula_sum 'C17 H20 Fe0.50 O2 P Pd'
_cod_database_code 4086276
_shelxl_version_number 2013-3
_shelx_space_group_comment
;
The symmetry employed for this shelxl refinement is uniquely defined
by the following loop, which should always be used as a source of
symmetry information in preference to the above space-group names.
They are only intended as comments.
;
_shelx_estimated_absorpt_t_max 0.672
_shelx_estimated_absorpt_t_min 0.539
_olex2_refinement_description
;
1. Fixed Uiso
 At 1.2 times of:
  All C(H) groups
 At 1.5 times of:
  All C(H,H,H) groups
2.a Ternary CH refined with riding coordinates:
 C10(H10), C13(H13)
2.b Aromatic/amide H refined with riding coordinates:
 C3(H3), C1(H1), C9(H9), C8(H8), C7(H7), C6(H6)
2.c Idealised Me refined as rotating group:
 C11(H11A,H11B,H11C), C12(H12A,H12B,H12C), C14(H14A,H14B,H14C), C15(H15A,H15B,
 H15C)
;
_olex2_submission_special_instructions 'No special instructions were received'

loop_
_space_group_symop_operation_xyz
'x, y, z'
'x+1/2, -y+1/2, -z'
'-x+1/2, y+1/2, -z'
'-x, -y, z'

loop_
_atom_site_label
_atom_site_type_symbol
_atom_site_fract_x
_atom_site_fract_y
_atom_site_fract_z
_atom_site_U_iso_or_equiv
_atom_site_adp_type
_atom_site_occupancy
_atom_site_site_symmetry_order
_atom_site_calc_flag
_atom_site_refinement_flags_posn
_atom_site_refinement_flags_adp
_atom_site_refinement_flags_occupancy
Pd1 Pd 0.01688(2) 0.90513(2) 0.74239(2) 0.01585(4) Uani 1 1 d . . .
Fe1 Fe 0.0000 1.0000 0.93938(3) 0.01245(7) Uani 1 2 d S T P
P1 P 0.06145(4) 0.74048(3) 0.74399(4) 0.01264(8) Uani 1 1 d . . .
O1 O -0.23519(13) 0.93866(14) 0.86082(15) 0.0280(3) Uani 1 1 d . . .
O2 O 0.07496(15) 0.84232(14) 1.10356(14) 0.0302(4) Uani 1 1 d . . .
C16 C -0.13968(17) 0.96126(15) 0.88176(17) 0.0180(3) Uani 1 1 d . . .
C17 C 0.04365(16) 0.90542(16) 1.04076(16) 0.0193(3) Uani 1 1 d . . .
C3 C 0.11704(15) 0.97191(13) 0.54634(17) 0.0145(3) Uani 1 1 d . . .
H3 H 0.1972 0.9538 0.5466 0.017 Uiso 1 1 calc R . .
C1 C -0.08708(15) 0.92704(13) 0.54709(17) 0.0146(3) Uani 1 1 d . . .
H1 H -0.1472 0.8781 0.5489 0.018 Uiso 1 1 calc R . .
C2 C 0.03156(14) 0.89529(13) 0.54523(14) 0.0112(3) Uani 1 1 d . . .
C4 C 0.06100(15) 0.79082(13) 0.50445(15) 0.0118(3) Uani 1 1 d . . .
C9 C 0.06959(16) 0.77434(14) 0.38096(16) 0.0162(3) Uani 1 1 d . . .
H9 H 0.0608 0.8289 0.3269 0.019 Uiso 1 1 calc R . .
C8 C 0.09091(17) 0.67905(15) 0.33608(17) 0.0174(3) Uani 1 1 d . . .
H8 H 0.0978 0.6688 0.2518 0.021 Uiso 1 1 calc R . .
C7 C 0.10210(15) 0.59861(15) 0.41465(16) 0.0164(3) Uani 1 1 d . . .
H7 H 0.1150 0.5331 0.3841 0.020 Uiso 1 1 calc R . .
C6 C 0.09426(16) 0.61435(14) 0.53803(17) 0.0164(3) Uani 1 1 d . . .
H6 H 0.1020 0.5593 0.5916 0.020 Uiso 1 1 calc R . .
C5 C 0.07509(15) 0.71068(13) 0.58430(16) 0.0129(3) Uani 1 1 d . . .
C10 C -0.04642(17) 0.64926(14) 0.79898(17) 0.0175(3) Uani 1 1 d . . .
H10 H -0.0192 0.5804 0.7774 0.021 Uiso 1 1 calc R . .
C11 C -0.0603(2) 0.65532(18) 0.9353(2) 0.0295(5) Uani 1 1 d . . .
H11A H -0.0869 0.7225 0.9577 0.044 Uiso 1 1 calc GR . .
H11B H 0.0150 0.6417 0.9739 0.044 Uiso 1 1 calc GR . .
H11C H -0.1177 0.6057 0.9619 0.044 Uiso 1 1 calc GR . .
C12 C -0.16235(16) 0.66898(16) 0.7358(2) 0.0256(4) Uani 1 1 d . . .
H12A H -0.2198 0.6191 0.7616 0.038 Uiso 1 1 calc GR . .
H12B H -0.1514 0.6645 0.6486 0.038 Uiso 1 1 calc GR . .
H12C H -0.1903 0.7361 0.7568 0.038 Uiso 1 1 calc GR . .
C13 C 0.20230(17) 0.70967(15) 0.81560(17) 0.0178(3) Uani 1 1 d . . .
H13 H 0.1938 0.7253 0.9031 0.021 Uiso 1 1 calc R . .
C14 C 0.29583(17) 0.77994(17) 0.7665(2) 0.0250(4) Uani 1 1 d . . .
H14A H 0.3699 0.7670 0.8075 0.037 Uiso 1 1 calc GR . .
H14B H 0.2723 0.8495 0.7803 0.037 Uiso 1 1 calc GR . .
H14C H 0.3053 0.7685 0.6799 0.037 Uiso 1 1 calc GR . .
C15 C 0.23984(19) 0.60011(17) 0.8071(2) 0.0262(4) Uani 1 1 d . . .
H15A H 0.2596 0.5841 0.7235 0.039 Uiso 1 1 calc GR . .
H15B H 0.1758 0.5570 0.8339 0.039 Uiso 1 1 calc GR . .
H15C H 0.3082 0.5891 0.8583 0.039 Uiso 1 1 calc GR . .

loop_
_atom_site_aniso_label
_atom_site_aniso_U_11
_atom_site_aniso_U_22
_atom_site_aniso_U_33
_atom_site_aniso_U_23
_atom_site_aniso_U_13
_atom_site_aniso_U_12
Pd1 0.02861(7) 0.01087(5) 0.00806(5) 0.00011(4) 0.00012(5) 0.00358(4)
Fe1 0.01476(15) 0.01562(15) 0.00697(13) 0.000 0.000 -0.00231(13)
P1 0.01529(17) 0.01156(17) 0.01106(18) 0.00100(17) -0.00053(17) 0.00162(13)
O1 0.0202(7) 0.0379(9) 0.0259(8) -0.0079(7) -0.0017(6) -0.0070(6)
O2 0.0348(9) 0.0342(9) 0.0216(7) 0.0124(6) -0.0055(6) -0.0017(7)
C16 0.0204(8) 0.0202(8) 0.0135(8) -0.0033(7) -0.0005(6) -0.0013(7)
C17 0.0207(8) 0.0247(9) 0.0124(7) 0.0022(7) -0.0008(6) -0.0044(8)
C3 0.0131(7) 0.0128(7) 0.0174(8) -0.0005(6) -0.0012(6) -0.0003(6)
C1 0.0121(7) 0.0134(8) 0.0184(8) -0.0003(6) 0.0020(6) -0.0010(6)
C2 0.0131(6) 0.0119(7) 0.0085(6) -0.0004(5) 0.0004(5) -0.0004(6)
C4 0.0105(7) 0.0125(7) 0.0124(7) -0.0015(6) 0.0002(5) 0.0000(6)
C9 0.0189(8) 0.0163(8) 0.0133(7) -0.0013(6) 0.0006(6) 0.0021(6)
C8 0.0176(8) 0.0197(8) 0.0148(8) -0.0045(7) 0.0003(6) 0.0023(7)
C7 0.0136(7) 0.0156(8) 0.0199(8) -0.0062(7) -0.0016(6) 0.0024(7)
C6 0.0171(7) 0.0140(8) 0.0180(8) -0.0009(6) -0.0013(6) 0.0025(6)
C5 0.0117(7) 0.0144(7) 0.0125(7) -0.0007(6) -0.0009(6) 0.0012(6)
C10 0.0204(8) 0.0133(8) 0.0187(8) 0.0029(6) 0.0024(6) 0.0009(7)
C11 0.0364(11) 0.0307(11) 0.0212(9) 0.0035(9) 0.0093(9) -0.0086(9)
C12 0.0182(8) 0.0232(9) 0.0355(11) 0.0031(9) 0.0010(9) -0.0003(6)
C13 0.0190(8) 0.0200(9) 0.0144(8) 0.0009(7) -0.0030(6) 0.0029(7)
C14 0.0190(8) 0.0307(10) 0.0253(10) 0.0010(9) -0.0020(8) -0.0022(7)
C15 0.0271(9) 0.0229(10) 0.0286(10) 0.0021(9) -0.0092(8) 0.0080(9)

loop_
_atom_type_symbol
_atom_type_description
_atom_type_scat_dispersion_real
_atom_type_scat_dispersion_imag
_atom_type_scat_source
C C 0.0033 0.0016 'International Tables Vol C Tables 4.2.6.8 and 6.1.1.4'
H H 0.0000 0.0000 'International Tables Vol C Tables 4.2.6.8 and 6.1.1.4'
Fe Fe 0.3463 0.8444 'International Tables Vol C Tables 4.2.6.8 and 6.1.1.4'
O O 0.0106 0.0060 'International Tables Vol C Tables 4.2.6.8 and 6.1.1.4'
P P 0.1023 0.0942 'International Tables Vol C Tables 4.2.6.8 and 6.1.1.4'
Pd Pd -0.9988 1.0072 'International Tables Vol C Tables 4.2.6.8 and 6.1.1.4'

loop_
_geom_angle_atom_site_label_1
_geom_angle_atom_site_label_2
_geom_angle_atom_site_label_3
_geom_angle
_geom_angle_site_symmetry_1
_geom_angle_site_symmetry_3
Pd1 Pd1 C3 74.30(4) 4_575 .
Fe1 Pd1 Pd1 59.648(5) . 4_575
Fe1 Pd1 C3 125.53(4) . .
P1 Pd1 Pd1 175.579(14) . 4_575
P1 Pd1 Fe1 119.801(14) . .
P1 Pd1 C16 116.88(5) . .
P1 Pd1 C3 103.84(4) . .
P1 Pd1 C1 103.25(4) . .
C16 Pd1 Pd1 65.98(5) . 4_575
C16 Pd1 Fe1 41.98(4) . .
C16 Pd1 C3 137.04(6) . .
C16 Pd1 C1 99.33(6) . .
C1 Pd1 Pd1 79.16(4) . 4_575
C1 Pd1 Fe1 131.01(4) . .
C1 Pd1 C3 56.31(5) . .
C2 Pd1 Pd1 94.05(4) . 4_575
C2 Pd1 Fe1 153.45(4) . .
C2 Pd1 P1 86.12(5) . .
C2 Pd1 C16 133.89(6) . .
C2 Pd1 C3 32.75(6) . .
C2 Pd1 C1 34.62(6) . .
Pd1 Fe1 Pd1 60.703(10) 4_575 .
C16 Fe1 Pd1 67.49(6) . .
C16 Fe1 Pd1 76.64(6) 4_575 .
C16 Fe1 Pd1 76.64(6) . 4_575
C16 Fe1 Pd1 67.49(6) 4_575 4_575
C16 Fe1 C16 138.33(12) 4_575 .
C17 Fe1 Pd1 158.42(6) . 4_575
C17 Fe1 Pd1 99.88(6) . .
C17 Fe1 Pd1 99.88(6) 4_575 4_575
C17 Fe1 Pd1 158.42(6) 4_575 .
C17 Fe1 C16 105.86(9) 4_575 4_575
C17 Fe1 C16 105.86(9) . .
C17 Fe1 C16 100.42(9) . 4_575
C17 Fe1 C16 100.42(9) 4_575 .
C17 Fe1 C17 100.67(13) 4_575 .
C5 P1 Pd1 102.95(6) . .
C5 P1 C10 103.65(8) . .
C5 P1 C13 107.19(8) . .
C10 P1 Pd1 119.71(6) . .
C10 P1 C13 107.25(9) . .
C13 P1 Pd1 114.73(7) . .
Fe1 C16 Pd1 70.52(6) . .
O1 C16 Pd1 118.55(15) . .
O1 C16 Fe1 170.44(17) . .
O2 C17 Fe1 177.38(19) . .
Pd1 C3 H3 109.6 . .
C1 C3 Pd1 102.53(12) 4_575 .
C1 C3 H3 119.0 4_575 .
C1 C3 C2 121.99(16) 4_575 .
C2 C3 Pd1 57.19(9) . .
C2 C3 H3 119.0 . .
Pd1 C1 H1 104.3 . .
C3 C1 Pd1 103.69(13) 4_575 .
C3 C1 H1 119.2 4_575 .
C3 C1 C2 121.58(15) 4_575 .
C2 C1 Pd1 61.42(9) . .
C2 C1 H1 119.2 . .
C3 C2 Pd1 90.06(11) . .
C3 C2 C1 116.41(15) . .
C3 C2 C4 121.15(15) . .
C1 C2 Pd1 83.96(11) . .
C1 C2 C4 119.62(14) . .
C4 C2 Pd1 111.84(11) . .
C9 C4 C2 117.30(16) . .
C9 C4 C5 119.70(16) . .
C5 C4 C2 122.95(15) . .
C4 C9 H9 119.6 . .
C8 C9 C4 120.72(18) . .
C8 C9 H9 119.6 . .
C9 C8 H8 120.0 . .
C9 C8 C7 119.93(17) . .
C7 C8 H8 120.0 . .
C8 C7 H7 120.1 . .
C6 C7 C8 119.78(17) . .
C6 C7 H7 120.1 . .
C7 C6 H6 119.7 . .
C7 C6 C5 120.68(17) . .
C5 C6 H6 119.7 . .
C4 C5 P1 116.08(13) . .
C4 C5 C6 119.15(16) . .
C6 C5 P1 124.73(14) . .
P1 C10 H10 108.6 . .
C11 C10 P1 111.38(14) . .
C11 C10 H10 108.6 . .
C11 C10 C12 110.93(18) . .
C12 C10 P1 108.54(13) . .
C12 C10 H10 108.6 . .
C10 C11 H11A 109.5 . .
C10 C11 H11B 109.5 . .
C10 C11 H11C 109.5 . .
H11A C11 H11B 109.5 . .
H11A C11 H11C 109.5 . .
H11B C11 H11C 109.5 . .
C10 C12 H12A 109.5 . .
C10 C12 H12B 109.5 . .
C10 C12 H12C 109.5 . .
H12A C12 H12B 109.5 . .
H12A C12 H12C 109.5 . .
H12B C12 H12C 109.5 . .
P1 C13 H13 106.7 . .
C14 C13 P1 108.83(13) . .
C14 C13 H13 106.7 . .
C14 C13 C15 111.66(17) . .
C15 C13 P1 115.65(14) . .
C15 C13 H13 106.7 . .
C13 C14 H14A 109.5 . .
C13 C14 H14B 109.5 . .
C13 C14 H14C 109.5 . .
H14A C14 H14B 109.5 . .
H14A C14 H14C 109.5 . .
H14B C14 H14C 109.5 . .
C13 C15 H15A 109.5 . .
C13 C15 H15B 109.5 . .
C13 C15 H15C 109.5 . .
H15A C15 H15B 109.5 . .
H15A C15 H15C 109.5 . .
H15B C15 H15C 109.5 . .

loop_
_geom_bond_atom_site_label_1
_geom_bond_atom_site_label_2
_geom_bond_distance
_geom_bond_site_symmetry_2
Pd1 Pd1 2.5643(3) 4_575
Pd1 Fe1 2.5374(3) .
Pd1 P1 2.2584(4) .
Pd1 C16 2.4865(19) .
Pd1 C3 2.6197(19) .
Pd1 C1 2.4936(19) .
Pd1 C2 2.2018(15) .
Fe1 Pd1 2.5374(3) 4_575
Fe1 C16 1.8004(19) 4_575
Fe1 C16 1.8004(19) .
Fe1 C17 1.765(2) 4_575
Fe1 C17 1.765(2) .
P1 C5 1.8259(18) .
P1 C10 1.8406(19) .
P1 C13 1.8464(19) .
O1 C16 1.159(2) .
O2 C17 1.152(3) .
C3 H3 0.9500 .
C3 C1 1.393(3) 4_575
C3 C2 1.417(2) .
C1 C3 1.393(3) 4_575
C1 H1 0.9500 .
C1 C2 1.425(2) .
C2 C4 1.506(2) .
C4 C9 1.394(2) .
C4 C5 1.400(2) .
C9 H9 0.9500 .
C9 C8 1.389(3) .
C8 H8 0.9500 .
C8 C7 1.391(3) .
C7 H7 0.9500 .
C7 C6 1.390(3) .
C6 H6 0.9500 .
C6 C5 1.403(2) .
C10 H10 1.0000 .
C10 C11 1.526(3) .
C10 C12 1.526(3) .
C11 H11A 0.9800 .
C11 H11B 0.9800 .
C11 H11C 0.9800 .
C12 H12A 0.9800 .
C12 H12B 0.9800 .
C12 H12C 0.9800 .
C13 H13 1.0000 .
C13 C14 1.526(3) .
C13 C15 1.529(3) .
C14 H14A 0.9800 .
C14 H14B 0.9800 .
C14 H14C 0.9800 .
C15 H15A 0.9800 .
C15 H15B 0.9800 .
C15 H15C 0.9800 .

loop_
_geom_torsion_atom_site_label_1
_geom_torsion_atom_site_label_2
_geom_torsion_atom_site_label_3
_geom_torsion_atom_site_label_4
_geom_torsion
_geom_torsion_site_symmetry_1
Pd1 Fe1 C16 Pd1 63.51(2) 4_575
Pd1 P1 C5 C4 2.47(14) .
Pd1 P1 C5 C6 -175.25(14) .
Pd1 P1 C10 C11 -72.14(16) .
Pd1 P1 C10 C12 50.26(15) .
Pd1 P1 C13 C14 -47.74(15) .
Pd1 P1 C13 C15 -174.34(13) .
Pd1 C3 C2 C1 83.29(14) .
Pd1 C3 C2 C4 -115.81(16) .
Pd1 C1 C2 C3 -87.06(14) .
Pd1 C1 C2 C4 111.73(15) .
Pd1 C2 C4 C9 178.32(13) .
Pd1 C2 C4 C5 0.9(2) .
C17 Fe1 C16 Pd1 -94.33(7) .
C17 Fe1 C16 Pd1 161.31(7) 4_575
C3 C1 C2 Pd1 88.94(18) 4_575
C3 C1 C2 C3 1.9(2) 4_575
C3 C1 C2 C4 -159.33(17) 4_575
C3 C2 C4 C9 -77.6(2) .
C3 C2 C4 C5 105.0(2) .
C1 C3 C2 Pd1 -84.36(18) 4_575
C1 C3 C2 C1 -1.1(2) 4_575
C1 C3 C2 C4 159.82(18) 4_575
C1 C2 C4 C9 82.7(2) .
C1 C2 C4 C5 -94.7(2) .
C2 C4 C9 C8 -176.89(17) .
C2 C4 C5 P1 -2.4(2) .
C2 C4 C5 C6 175.49(16) .
C4 C9 C8 C7 1.0(3) .
C9 C4 C5 P1 -179.73(14) .
C9 C4 C5 C6 -1.9(3) .
C9 C8 C7 C6 -1.3(3) .
C8 C7 C6 C5 0.0(3) .
C7 C6 C5 P1 179.22(14) .
C7 C6 C5 C4 1.6(3) .
C5 P1 C10 C11 174.03(15) .
C5 P1 C10 C12 -63.57(15) .
C5 P1 C13 C14 65.89(16) .
C5 P1 C13 C15 -60.71(17) .
C5 C4 C9 C8 0.6(3) .
C10 P1 C5 C4 127.86(14) .
C10 P1 C5 C6 -49.86(17) .
C10 P1 C13 C14 176.67(14) .
C10 P1 C13 C15 50.06(18) .
C13 P1 C5 C4 -118.90(14) .
C13 P1 C5 C6 63.38(17) .
C13 P1 C10 C11 60.83(17) .
C13 P1 C10 C12 -176.77(14) .
